data_8100692
loop_
_publ_author_name
'Pothier, Julien'
'Frey, Wolfgang'
'J\"ager, Volker'

_publ_section_title
;
Crystal structure of (2R,3S,4S,5S)-5-(tert-butyldimethylsilyl)-3,4-
isopropylidene-2-methylpiperidine-1,3,4,5-tetrol, C~15~H~31~NO~4~Si
;
_journal_issue 3
_journal_name_full 'Zeitschrift f\"ur Kristallographie - New Crystal Structures'
_journal_page_first 401
_journal_page_last 402
_journal_volume 217
_journal_year 2002
_chemical_formula_structural C15H31NO4Si
_chemical_formula_sum 'C15 H31 N O4 Si'
_chemical_formula_weight 317.5
_space_group_IT_number 20
_symmetry_cell_setting orthorhombic
_symmetry_space_group_name_Hall 'C 2c 2'
_symmetry_space_group_name_H-M 'C 2 2 21'
_cell_angle_alpha 90.00
_cell_angle_beta 90.00
_cell_angle_gamma 90.00
_cell_formula_units_Z 8
_cell_length_a 6.9205(10)
_cell_length_b 22.156(3)
_cell_length_c 25.351(3)
_cell_measurement_temperature 293(2)
_cell_volume 3887.1(10)
_diffrn_ambient_temperature 293(2)
_exptl_crystal_density_diffrn 1.085
_cod_database_code 8100692

loop_
_symmetry_equiv_pos_as_xyz
'x, y, z'
'-x, -y, z+1/2'
'-x, y, -z+1/2'
'x, -y, -z'
'x+1/2, y+1/2, z'
'-x+1/2, -y+1/2, z+1/2'
'-x+1/2, y+1/2, -z+1/2'
'x+1/2, -y+1/2, -z'

loop_
_atom_site_label
_atom_site_type_symbol
_atom_site_fract_x
_atom_site_fract_y
_atom_site_fract_z
_atom_site_U_iso_or_equiv
_atom_site_adp_type
_atom_site_occupancy
_atom_site_symmetry_multiplicity
_atom_site_Wyckoff_symbol
_atom_site_calc_flag
_atom_site_refinement_flags
_atom_site_disorder_assembly
_atom_site_disorder_group
Si1 Si 0.1063(2) 0.91280(6) 0.38184(6) 0.0744(4) Uani 1 8 c d . . .
O1 O 0.2278(5) 0.71911(19) 0.22693(13) 0.0695(9) Uani 1 8 c d . . .
H1 H 0.126(9) 0.715(2) 0.2158(19) 0.065(16) Uiso 1 8 c d . . .
C1 C 0.2538(7) 0.78454(19) 0.29828(18) 0.0624(11) Uani 1 8 c d . . .
H1A H 0.2054 0.8153 0.2745 0.075 Uiso 1 8 c calc R . .
H1B H 0.3939 0.7852 0.2972 0.075 Uiso 1 8 c calc R . .
N1 N 0.1822(5) 0.72535(16) 0.28263(13) 0.0531(8) Uani 1 8 c d . . .
O2 O 0.1355(6) 0.74517(14) 0.43785(11) 0.0686(9) Uani 1 8 c d . . .
C2 C 0.1835(6) 0.79658(16) 0.35398(16) 0.0521(9) Uani 1 8 c d . . .
H2 H 0.0419 0.7959 0.3539 0.063 Uiso 1 8 c calc R . .
O3 O 0.0516(4) 0.66925(12) 0.38164(11) 0.0550(7) Uani 1 8 c d . . .
C3 C 0.2546(7) 0.74883(18) 0.39254(16) 0.0553(9) Uani 1 8 c d . . .
H3 H 0.3873 0.7583 0.4033 0.066 Uiso 1 8 c calc R . .
O4 O 0.2452(5) 0.85442(12) 0.37109(14) 0.0675(9) Uani 1 8 c d . . .
C4 C 0.2475(6) 0.68516(18) 0.36955(17) 0.0544(10) Uani 1 8 c d . . .
H4 H 0.3349 0.6590 0.3897 0.065 Uiso 1 8 c calc R . .
C5 C 0.2891(6) 0.67807(19) 0.31176(18) 0.0591(10) Uani 1 8 c d . . .
H5 H 0.4279 0.6838 0.3059 0.071 Uiso 1 8 c calc R . .
C6 C 0.2327(9) 0.6157(2) 0.2924(2) 0.0760(14) Uani 1 8 c d . . .
H6A H 0.2623 0.6122 0.2555 0.114 Uiso 1 8 c calc R . .
H6B H 0.0967 0.6097 0.2977 0.114 Uiso 1 8 c calc R . .
H6C H 0.3035 0.5857 0.3118 0.114 Uiso 1 8 c calc R . .
C7 C 0.0054(9) 0.6943(2) 0.43143(17) 0.0650(12) Uani 1 8 c d . . .
C8 C -0.2010(9) 0.7158(3) 0.4305(2) 0.0866(16) Uani 1 8 c d . . .
H8A H -0.2338 0.7328 0.4641 0.130 Uiso 1 8 c calc R . .
H8B H -0.2849 0.6823 0.4231 0.130 Uiso 1 8 c calc R . .
H8C H -0.2160 0.7459 0.4035 0.130 Uiso 1 8 c calc R . .
C9 C 0.0421(12) 0.6498(2) 0.4756(2) 0.096(2) Uani 1 8 c d . . .
H9A H 0.0087 0.6680 0.5087 0.144 Uiso 1 8 c calc R . .
H9B H 0.1762 0.6388 0.4758 0.144 Uiso 1 8 c calc R . .
H9C H -0.0354 0.6144 0.4701 0.144 Uiso 1 8 c calc R . .
C10 C -0.0972(10) 0.9141(3) 0.3333(3) 0.108(2) Uani 1 8 c d . . .
H10A H -0.0460 0.9149 0.2981 0.161 Uiso 1 8 c calc R . .
H10B H -0.1747 0.9495 0.3390 0.161 Uiso 1 8 c calc R . .
H10C H -0.1755 0.8787 0.3378 0.161 Uiso 1 8 c calc R . .
C11 C 0.0082(15) 0.9100(4) 0.4495(3) 0.128(3) Uani 1 8 c d . . .
H11A H -0.0762 0.8758 0.4529 0.191 Uiso 1 8 c calc R . .
H11B H -0.0629 0.9463 0.4565 0.191 Uiso 1 8 c calc R . .
H11C H 0.1125 0.9064 0.4742 0.191 Uiso 1 8 c calc R . .
C12 C 0.2682(10) 0.9790(2) 0.3733(3) 0.0886(17) Uani 1 8 c d . . .
C13 C 0.3496(16) 0.9775(4) 0.3138(3) 0.135(3) Uani 1 8 c d . . .
H13A H 0.2433 0.9788 0.2895 0.203 Uiso 1 8 c calc R . .
H13B H 0.4220 0.9411 0.3084 0.203 Uiso 1 8 c calc R . .
H13C H 0.4318 1.0118 0.3080 0.203 Uiso 1 8 c calc R . .
C14 C 0.1547(16) 1.0384(3) 0.3840(4) 0.165(5) Uani 1 8 c d . . .
H14A H 0.0478 1.0412 0.3600 0.248 Uiso 1 8 c calc R . .
H14B H 0.2389 1.0724 0.3790 0.248 Uiso 1 8 c calc R . .
H14C H 0.1074 1.0383 0.4196 0.248 Uiso 1 8 c calc R . .
C15 C 0.4368(11) 0.9759(3) 0.4123(3) 0.115(3) Uani 1 8 c d . . .
H15A H 0.5101 0.9398 0.4061 0.172 Uiso 1 8 c calc R . .
H15B H 0.3875 0.9754 0.4477 0.172 Uiso 1 8 c calc R . .
H15C H 0.5185 1.0105 0.4077 0.172 Uiso 1 8 c calc R . .

loop_
_atom_site_aniso_label
_atom_site_aniso_U_11
_atom_site_aniso_U_22
_atom_site_aniso_U_33
_atom_site_aniso_U_23
_atom_site_aniso_U_13
_atom_site_aniso_U_12
Si1 0.0674(8) 0.0636(7) 0.0923(10) -0.0091(7) -0.0053(8) 0.0085(7)
O1 0.0484(18) 0.101(3) 0.0597(18) -0.0023(17) 0.0071(16) -0.0008(19)
C1 0.056(2) 0.059(2) 0.072(3) 0.003(2) 0.005(2) -0.003(2)
N1 0.0451(16) 0.062(2) 0.0518(18) 0.0014(15) 0.0044(14) 0.0030(16)
O2 0.087(2) 0.0641(17) 0.0549(16) -0.0099(13) -0.0062(17) -0.0118(18)
C2 0.0405(18) 0.0479(19) 0.068(2) 0.0006(18) -0.0006(18) -0.0019(16)
O3 0.0538(16) 0.0571(15) 0.0540(15) -0.0067(13) -0.0007(14) -0.0081(12)
C3 0.048(2) 0.0535(19) 0.064(2) -0.0053(18) -0.012(2) -0.0033(17)
O4 0.0575(17) 0.0462(14) 0.099(2) -0.0080(14) -0.0068(19) -0.0037(14)
C4 0.045(2) 0.0505(19) 0.068(3) -0.0025(18) -0.015(2) 0.0054(18)
C5 0.043(2) 0.059(2) 0.075(3) -0.007(2) 0.000(2) 0.0071(19)
C6 0.083(3) 0.058(2) 0.088(3) -0.015(2) -0.007(3) 0.012(3)
C7 0.081(3) 0.061(2) 0.053(2) -0.0020(19) -0.005(2) -0.014(3)
C8 0.077(3) 0.094(4) 0.089(4) -0.017(3) 0.025(3) -0.004(3)
C9 0.142(6) 0.086(3) 0.061(3) 0.012(3) -0.008(4) -0.024(4)
C10 0.086(4) 0.101(4) 0.136(5) -0.015(4) -0.036(4) 0.020(4)
C11 0.143(7) 0.145(6) 0.094(4) 0.000(4) 0.041(5) 0.021(7)
C12 0.106(4) 0.054(2) 0.106(4) -0.003(3) -0.018(4) -0.002(3)
C13 0.170(9) 0.125(5) 0.111(5) 0.033(4) 0.011(6) -0.046(6)
C14 0.190(10) 0.058(3) 0.247(11) -0.031(5) -0.089(10) 0.035(5)
C15 0.106(6) 0.081(4) 0.157(6) -0.013(4) -0.038(5) -0.014(4)

loop_
_geom_bond_atom_site_label_1
_geom_bond_atom_site_label_2
_geom_bond_distance
_geom_bond_site_symmetry_2
_geom_bond_publ_flag
Si1 O4 1.634(3) . ?
Si1 C11 1.846(7) . ?
Si1 C12 1.859(6) . ?
Si1 C10 1.872(6) . ?
O1 N1 1.454(4) . ?
O1 H1 0.77(6) . ?
C1 N1 1.457(5) . ?
C1 C2 1.517(6) . ?
C1 H1A 0.9700 . ?
C1 H1B 0.9700 . ?
N1 C5 1.480(5) . ?
O2 C3 1.416(5) . ?
O2 C7 1.451(6) . ?
C2 O4 1.419(4) . ?
C2 C3 1.522(6) . ?
C2 H2 0.9800 . ?
O3 C7 1.416(5) . ?
O3 C4 1.434(5) . ?
C3 C4 1.527(6) . ?
C3 H3 0.9800 . ?
C4 C5 1.501(6) . ?
C4 H4 0.9800 . ?
C5 C6 1.518(6) . ?
C5 H5 0.9800 . ?
C6 H6A 0.9600 . ?
C6 H6B 0.9600 . ?
C6 H6C 0.9600 . ?
C7 C8 1.506(8) . ?
C7 C9 1.513(7) . ?
C8 H8A 0.9600 . ?
C8 H8B 0.9600 . ?
C8 H8C 0.9600 . ?
C9 H9A 0.9600 . ?
C9 H9B 0.9600 . ?
C9 H9C 0.9600 . ?
C10 H10A 0.9600 . ?
C10 H10B 0.9600 . ?
C10 H10C 0.9600 . ?
C11 H11A 0.9600 . ?
C11 H11B 0.9600 . ?
C11 H11C 0.9600 . ?
C12 C15 1.531(9) . ?
C12 C14 1.556(9) . ?
C12 C13 1.612(10) . ?
C13 H13A 0.9600 . ?
C13 H13B 0.9600 . ?
C13 H13C 0.9600 . ?
C14 H14A 0.9600 . ?
C14 H14B 0.9600 . ?
C14 H14C 0.9600 . ?
C15 H15A 0.9600 . ?
C15 H15B 0.9600 . ?
C15 H15C 0.9600 . ?

loop_
_cod_related_entry_id
_cod_related_entry_database
_cod_related_entry_code
1 ChemSpider 21183675
